data_4130275
loop_
_publ_author_name
'Licsandru, Erol'
'Kocsis, Istvan'
'Shen, Yue-Xiao'
'Murail, Samuel'
'Legrand, Yves-Marie'
'van der Lee, Arie'
'Tsai, Daniel'
'Baaden, Marc'
'Kumar, Manish'
'Barboiu, Mihail'

_publ_section_title
;
 Salt-Excluding Artificial Water Channels Exhibiting Enhanced Dipolar
 Water and Proton Translocation.
;
_journal_issue 16
_journal_name_full 'Journal of the American Chemical Society'
_journal_page_first 5403
_journal_page_last 5409
_journal_paper_doi 10.1021/jacs.6b01811
_journal_volume 138
_journal_year 2016
_chemical_absolute_configuration unk
_chemical_formula_moiety ' 	C14 H26 N4 O, H2 O'
_chemical_formula_sum 'C14 H28 N4 O2'
_chemical_formula_weight 284.40
_space_group_IT_number 4
_space_group_name_Hall 'P 2yb'
_space_group_name_H-M_alt 'P 1 21 1'
_symmetry_cell_setting monoclinic
_symmetry_space_group_name_Hall 'P 2yb'
_symmetry_space_group_name_H-M 'P 1 21 1'
_atom_sites_solution_hydrogens difmap
_atom_sites_solution_primary iterative
_cell_angle_alpha 90
_cell_angle_beta 96.488(3)
_cell_angle_gamma 90
_cell_formula_units_Z 4
_cell_length_a 12.8000(3)
_cell_length_b 4.5826(2)
_cell_length_c 28.8266(11)
_cell_measurement_reflns_used 0
_cell_measurement_temperature 175
_cell_measurement_theta_max 0
_cell_measurement_theta_min 0
_cell_volume 1680.06(11)
_computing_cell_refinement 'USER DEFINED CELL REFINEMENT'
_computing_data_collection 'USER DEFINED DATA COLLECTION'
_computing_data_reduction 'CrysAlisPro, (Agilent, 2011)'
_computing_molecular_graphics 'CAMERON (Watkin et al., 1996)'
_computing_publication_material 'CRYSTALS (Betteridge et al., 2003)'
_computing_structure_refinement 'CRYSTALS (Betteridge et al., 2003)'
_computing_structure_solution 'Superflip (Palatinus & Chapuis, 2007)'
_diffrn_ambient_temperature 175
_diffrn_measured_fraction_theta_full 0.926
_diffrn_measured_fraction_theta_max 0.872
_diffrn_measurement_device 'CRISTAL beamline at Soleil'
_diffrn_measurement_device_type synchrotron
_diffrn_measurement_method \w
_diffrn_radiation_monochromator graphite
_diffrn_radiation_type '  synchrotron   '
_diffrn_radiation_wavelength 0.78965
_diffrn_reflns_av_R_equivalents 0.058
_diffrn_reflns_limit_h_max 17
_diffrn_reflns_limit_h_min -17
_diffrn_reflns_limit_k_max 5
_diffrn_reflns_limit_k_min -3
_diffrn_reflns_limit_l_max 39
_diffrn_reflns_limit_l_min -39
_diffrn_reflns_number 23942
_diffrn_reflns_theta_full 25.048
_diffrn_reflns_theta_max 32.958
_diffrn_reflns_theta_min 1.779
_diffrn_standards_number 0
_exptl_absorpt_coefficient_mu 0.077
_exptl_absorpt_correction_T_max 1.00
_exptl_absorpt_correction_T_min 1.00
_exptl_absorpt_correction_type multi-scan
_exptl_absorpt_process_details CrysAlis
_exptl_crystal_colour colourless
_exptl_crystal_density_diffrn 1.124
_exptl_crystal_density_method 'not measured'
_exptl_crystal_description prism
_exptl_crystal_F_000 624
_exptl_crystal_size_max 0.050
_exptl_crystal_size_mid 0.035
_exptl_crystal_size_min 0.020
_refine_diff_density_max 1.25
_refine_diff_density_min -0.61
_refine_ls_extinction_method None
_refine_ls_goodness_of_fit_ref 1.0674
_refine_ls_hydrogen_treatment constr
_refine_ls_matrix_type full
_refine_ls_number_parameters 361
_refine_ls_number_reflns 3300
_refine_ls_number_restraints 1
_refine_ls_R_factor_all 0.1762
_refine_ls_R_factor_gt 0.1540
_refine_ls_shift/su_max 0.0000904
_refine_ls_shift/su_mean 0.0000137
_refine_ls_structure_factor_coef F
_refine_ls_weighting_details
;
 Method, part 1, Chebychev polynomial, (Watkin, 1994, Prince, 1982)
 [weight] = 1.0/[A~0~*T~0~(x)+A~1~*T~1~(x) ... +A~n-1~]*T~n-1~(x)]
 where A~i~ are the Chebychev coefficients listed below and x= Fcalc/Fmax
 Method = Robust Weighting (Prince, 1982)
 W = [weight] * [1-(deltaF/6*sigmaF)^2^]^2^
 A~i~ are:
 68.8 92.8 52.7 47.7
;
_refine_ls_weighting_scheme calc
_refine_ls_wR_factor_all 0.2064
_refine_ls_wR_factor_gt 0.1687
_refine_ls_wR_factor_ref 0.1687
_reflns_limit_h_max 17
_reflns_limit_h_min -17
_reflns_limit_k_max 5
_reflns_limit_k_min 0
_reflns_limit_l_max 39
_reflns_limit_l_min 0
_reflns_number_gt 3300
_reflns_number_total 4503
_reflns_threshold_expression I>2.0\s(I)
_oxford_diffrn_Wilson_B_factor 0.00
_oxford_diffrn_Wilson_scale 0.00
_oxford_refine_ls_r_factor_ref 0.1540
_oxford_refine_ls_scale 16.48(13)
_oxford_reflns_number_all 4503
_oxford_reflns_threshold_expression_ref I>2.0\s(I)
_cod_data_source_file ja6b01811_si_006.cif
_cod_data_source_block 1
_cod_original_cell_volume 1680.05(6)
_cod_original_sg_symbol_Hall ' P 2yb '
_cod_original_sg_symbol_H-M 'P 21 '
_cod_original_formula_sum ' 	C14 H28 N4 O2'
_cod_database_code 4130275

loop_
_symmetry_equiv_pos_as_xyz
x,y,z
-x,y+1/2,-z

loop_
_atom_site_label
_atom_site_type_symbol
_atom_site_fract_x
_atom_site_fract_y
_atom_site_fract_z
_atom_site_U_iso_or_equiv
_atom_site_occupancy
_atom_site_adp_type
_atom_site_refinement_flags_posn
O1 O 0.7293(3) 0.8240(11) 0.22412(16) 0.0336 1.0000 Uani .
C2 C 0.7266(4) 0.5540(15) 0.22331(19) 0.0248 1.0000 Uani .
N3 N 0.6620(3) 0.3918(12) 0.24731(16) 0.0256 1.0000 Uani .
C4 C 0.6084(3) 0.5173(14) 0.28520(17) 0.0243 1.0000 Uani .
C5 C 0.6636(3) 0.4228(16) 0.33350(17) 0.0270 1.0000 Uani .
C6 C 0.7783(4) 0.5201(15) 0.34168(19) 0.0275 1.0000 Uani .
C7 C 0.8315(4) 0.4194(17) 0.3893(2) 0.0319 1.0000 Uani .
C8 C 0.9466(4) 0.5100(17) 0.3979(2) 0.0330 1.0000 Uani .
C9 C 0.9996(4) 0.410(2) 0.4453(2) 0.0412 1.0000 Uani .
C10 C 1.1151(5) 0.496(2) 0.4546(3) 0.0501 1.0000 Uani .
C11 C 0.4928(4) 0.4256(18) 0.2796(2) 0.0336 1.0000 Uani .
N12 N 0.7864(3) 0.3955(13) 0.19654(18) 0.0291 1.0000 Uani .
C13 C 0.8505(5) 0.5413(17) 0.1644(3) 0.0390 1.0000 Uani .
C14 C 0.9023(5) 0.320(2) 0.1371(3) 0.0535 1.0000 Uani .
C15 C 0.9741(5) 0.467(2) 0.1061(3) 0.0549 1.0000 Uani .
N16 N 0.9402(4) 0.632(2) 0.0690(2) 0.0579 1.0000 Uani .
C17 C 1.0230(5) 0.716(2) 0.0503(3) 0.0507 1.0000 Uani .
N18 N 1.1076(4) 0.621(2) 0.0715(2) 0.0650 1.0000 Uani .
C19 C 1.0811(5) 0.426(2) 0.1075(3) 0.0611 1.0000 Uani .
O20 O 0.2219(4) 1.3296(12) 0.22197(17) 0.0370 1.0000 Uani .
C21 C 0.2196(4) 1.0594(15) 0.22077(18) 0.0258 1.0000 Uani .
N22 N 0.1614(3) 0.8987(12) 0.24751(15) 0.0244 1.0000 Uani .
C23 C 0.1092(4) 1.0234(15) 0.28573(18) 0.0271 1.0000 Uani .
C24 C -0.0075(4) 0.9328(19) 0.2801(2) 0.0370 1.0000 Uani .
C25 C 0.1645(3) 0.9264(16) 0.33324(17) 0.0272 1.0000 Uani .
C26 C 0.2802(4) 1.0170(15) 0.3413(2) 0.0279 1.0000 Uani .
C27 C 0.3327(4) 0.9164(18) 0.3892(2) 0.0341 1.0000 Uani .
C28 C 0.4481(4) 1.0062(17) 0.3977(2) 0.0342 1.0000 Uani .
C29 C 0.5002(4) 0.9056(19) 0.4453(2) 0.0404 1.0000 Uani .
C30 C 0.6170(5) 0.992(2) 0.4545(3) 0.0528 1.0000 Uani .
N31 N 0.2725(4) 0.8970(13) 0.19213(19) 0.0337 1.0000 Uani .
C32 C 0.3296(5) 1.0321(16) 0.1561(3) 0.0398 1.0000 Uani .
C33 C 0.4400(5) 0.919(2) 0.1571(3) 0.0534 1.0000 Uani .
C34 C 0.4927(4) 1.0367(17) 0.1160(3) 0.0408 1.0000 Uani .
N35 N 0.4680(4) 0.9708(19) 0.0739(2) 0.0507 1.0000 Uani .
C36 C 0.5272(4) 1.1222(19) 0.0475(2) 0.0429 1.0000 Uani .
N37 N 0.5905(3) 1.2908(16) 0.0743(2) 0.0457 1.0000 Uani .
C38 C 0.5719(5) 1.260(2) 0.1188(3) 0.0470 1.0000 Uani .
O39 O 0.2941(3) 0.6715(17) 0.0299(2) 0.0631 1.0000 Uani .
O40 O 0.2683(3) 1.1580(16) -0.0280(2) 0.0628 1.0000 Uani .
H41 H 0.6112 0.7252 0.2831 0.0364 1.0000 Uiso R
H51 H 0.6282 0.5039 0.3578 0.0397 1.0000 Uiso R
H52 H 0.6622 0.2145 0.3359 0.0397 1.0000 Uiso R
H61 H 0.7808 0.7273 0.3394 0.0396 1.0000 Uiso R
H62 H 0.8148 0.4377 0.3176 0.0396 1.0000 Uiso R
H71 H 0.7956 0.5045 0.4130 0.0444 1.0000 Uiso R
H72 H 0.8274 0.2119 0.3914 0.0444 1.0000 Uiso R
H81 H 0.9520 0.7185 0.3957 0.0466 1.0000 Uiso R
H82 H 0.9838 0.4253 0.3743 0.0466 1.0000 Uiso R
H91 H 0.9625 0.4973 0.4689 0.0592 1.0000 Uiso R
H92 H 0.9934 0.2030 0.4476 0.0592 1.0000 Uiso R
H101 H 1.1443 0.4345 0.4846 0.0668 1.0000 Uiso R
H102 H 1.1222 0.7056 0.4528 0.0668 1.0000 Uiso R
H103 H 1.1532 0.4113 0.4315 0.0668 1.0000 Uiso R
H111 H 0.4580 0.5040 0.3033 0.0449 1.0000 Uiso R
H112 H 0.4892 0.2164 0.2801 0.0449 1.0000 Uiso R
H113 H 0.4600 0.4900 0.2497 0.0449 1.0000 Uiso R
H131 H 0.9026 0.6626 0.1816 0.0544 1.0000 Uiso R
H132 H 0.8081 0.6612 0.1429 0.0544 1.0000 Uiso R
H141 H 0.9433 0.1947 0.1593 0.0844 1.0000 Uiso R
H142 H 0.8511 0.2034 0.1195 0.0844 1.0000 Uiso R
H171 H 1.0217 0.8395 0.0235 0.0746 1.0000 Uiso R
H191 H 1.1263 0.2994 0.1287 0.0914 1.0000 Uiso R
H231 H 0.1131 1.2300 0.2842 0.0412 1.0000 Uiso R
H241 H -0.0412 1.0124 0.3046 0.0508 1.0000 Uiso R
H242 H -0.0128 0.7256 0.2803 0.0508 1.0000 Uiso R
H243 H -0.0395 1.0048 0.2509 0.0508 1.0000 Uiso R
H251 H 0.1302 1.0083 0.3576 0.0381 1.0000 Uiso R
H252 H 0.1620 0.7182 0.3352 0.0381 1.0000 Uiso R
H261 H 0.2841 1.2228 0.3384 0.0417 1.0000 Uiso R
H262 H 0.3162 0.9295 0.3172 0.0417 1.0000 Uiso R
H271 H 0.2966 1.0036 0.4130 0.0465 1.0000 Uiso R
H272 H 0.3276 0.7090 0.3918 0.0465 1.0000 Uiso R
H281 H 0.4536 1.2140 0.3953 0.0480 1.0000 Uiso R
H282 H 0.4846 0.9206 0.3737 0.0480 1.0000 Uiso R
H291 H 0.4635 0.9912 0.4693 0.0555 1.0000 Uiso R
H292 H 0.4947 0.6982 0.4477 0.0555 1.0000 Uiso R
H301 H 0.6466 0.9290 0.4849 0.0681 1.0000 Uiso R
H302 H 0.6239 1.2011 0.4533 0.0681 1.0000 Uiso R
H303 H 0.6551 0.9081 0.4317 0.0681 1.0000 Uiso R
H321 H 0.3326 1.2364 0.1613 0.0568 1.0000 Uiso R
H322 H 0.2919 0.9951 0.1260 0.0568 1.0000 Uiso R
H331 H 0.4810 0.9742 0.1857 0.0778 1.0000 Uiso R
H332 H 0.4382 0.7095 0.1558 0.0778 1.0000 Uiso R
H361 H 0.5249 1.1063 0.0141 0.0539 1.0000 Uiso R
H381 H 0.6044 1.3632 0.1459 0.0625 1.0000 Uiso R
H221 H 0.1685 0.7108 0.2496 0.0500 1.0000 Uiso R
H31 H 0.6712 0.2017 0.2496 0.0500 1.0000 Uiso R
H311 H 0.2932 0.7600 0.1989 0.0500 1.0000 Uiso R
H121 H 0.7774 0.1890 0.1929 0.0500 1.0000 Uiso R
H371 H 0.6419 1.4154 0.0635 0.0556 1.0000 Uiso R
H181 H 1.1764 0.6690 0.0646 0.0857 1.0000 Uiso R
H401 H 0.2050 1.1486 -0.0405 0.0839 1.0000 Uiso R
H392 H 0.2862 0.8205 0.0123 0.0840 1.0000 Uiso R
H402 H 0.2759 1.3096 -0.0110 0.0839 1.0000 Uiso R
H391 H 0.3469 0.7629 0.0433 0.0772 1.0000 Uiso R

loop_
_atom_site_aniso_label
_atom_site_aniso_U_11
_atom_site_aniso_U_22
_atom_site_aniso_U_33
_atom_site_aniso_U_23
_atom_site_aniso_U_13
_atom_site_aniso_U_12
O1 0.041(2) 0.009(3) 0.053(3) 0.0037(18) 0.0192(18) 0.0046(17)
C2 0.021(2) 0.020(4) 0.035(3) -0.004(2) 0.0070(18) 0.005(2)
N3 0.0255(18) 0.015(3) 0.039(2) 0.0031(19) 0.0118(17) 0.0109(17)
C4 0.0199(18) 0.026(4) 0.028(2) 0.000(2) 0.0047(16) 0.008(2)
C5 0.0193(19) 0.032(4) 0.030(2) 0.000(2) 0.0044(16) -0.003(2)
C6 0.0202(19) 0.022(4) 0.041(3) -0.001(2) 0.0046(18) -0.0046(19)
C7 0.0208(19) 0.034(4) 0.041(3) -0.001(3) 0.0039(18) 0.002(2)
C8 0.024(2) 0.037(4) 0.038(3) -0.006(3) 0.0028(19) 0.003(2)
C9 0.033(3) 0.043(5) 0.045(3) -0.001(3) -0.003(2) -0.001(3)
C10 0.028(3) 0.065(6) 0.055(4) -0.007(4) -0.006(2) 0.003(3)
C11 0.022(2) 0.040(4) 0.038(3) 0.001(3) 0.0034(18) 0.002(2)
N12 0.0232(18) 0.016(3) 0.052(3) -0.003(2) 0.0190(18) -0.0026(18)
C13 0.034(3) 0.031(4) 0.058(4) 0.001(3) 0.029(3) -0.001(3)
C14 0.035(3) 0.031(5) 0.099(6) 0.008(4) 0.028(3) -0.005(3)
C15 0.023(2) 0.049(5) 0.096(6) 0.014(5) 0.024(3) -0.008(3)
N16 0.027(2) 0.086(6) 0.063(4) -0.001(4) 0.016(2) -0.020(3)
C17 0.035(3) 0.072(6) 0.048(4) 0.017(4) 0.017(3) -0.007(3)
N18 0.028(2) 0.114(8) 0.055(3) 0.003(4) 0.014(2) -0.027(4)
C19 0.025(3) 0.068(7) 0.090(6) 0.000(5) 0.006(3) -0.005(3)
O20 0.045(2) 0.013(3) 0.056(3) -0.0001(19) 0.0225(19) -0.0037(18)
C21 0.024(2) 0.024(4) 0.031(3) 0.002(2) 0.0108(18) 0.004(2)
N22 0.034(2) 0.013(3) 0.028(2) -0.0009(18) 0.0103(16) 0.0059(18)
C23 0.025(2) 0.029(4) 0.029(2) -0.001(2) 0.0085(17) 0.005(2)
C24 0.019(2) 0.048(5) 0.044(3) -0.003(3) 0.0017(19) 0.004(2)
C25 0.0185(18) 0.033(4) 0.030(2) -0.001(2) 0.0048(16) -0.002(2)
C26 0.0204(19) 0.020(4) 0.043(3) 0.000(2) 0.0024(18) -0.0044(19)
C27 0.022(2) 0.040(4) 0.040(3) -0.003(3) 0.0030(18) -0.004(2)
C28 0.021(2) 0.041(4) 0.041(3) -0.007(3) 0.0038(19) 0.000(2)
C29 0.031(2) 0.042(5) 0.046(3) -0.001(3) -0.006(2) -0.003(3)
C30 0.029(3) 0.070(6) 0.057(4) -0.009(4) -0.006(2) 0.008(3)
N31 0.037(2) 0.011(3) 0.058(3) -0.003(2) 0.027(2) 0.001(2)
C32 0.033(3) 0.023(4) 0.069(4) 0.002(3) 0.029(3) 0.003(2)
C33 0.030(3) 0.052(6) 0.081(5) 0.024(4) 0.021(3) 0.006(3)
C34 0.019(2) 0.033(4) 0.074(5) 0.022(3) 0.023(2) 0.011(2)
N35 0.027(2) 0.055(5) 0.071(4) 0.001(4) 0.012(2) -0.012(3)
C36 0.030(2) 0.052(6) 0.047(3) 0.003(3) 0.008(2) -0.006(3)
N37 0.0166(18) 0.034(4) 0.088(4) 0.007(3) 0.011(2) -0.011(2)
C38 0.033(3) 0.049(5) 0.058(4) -0.004(4) 0.000(3) 0.009(3)
O39 0.0268(19) 0.067(4) 0.098(4) -0.016(4) 0.018(2) -0.018(2)
O40 0.0245(18) 0.057(4) 0.109(5) -0.023(3) 0.014(2) -0.001(2)

loop_
_atom_type_symbol
_atom_type_scat_dispersion_real
_atom_type_scat_dispersion_imag
_atom_type_scat_Cromer_Mann_a1
_atom_type_scat_Cromer_Mann_b1
_atom_type_scat_Cromer_Mann_a2
_atom_type_scat_Cromer_Mann_b2
_atom_type_scat_Cromer_Mann_a3
_atom_type_scat_Cromer_Mann_b3
_atom_type_scat_Cromer_Mann_a4
_atom_type_scat_Cromer_Mann_b4
_atom_type_scat_Cromer_Mann_c
_atom_type_scat_source
C 0.0033 0.0016 2.3100 20.8439 1.0200 10.2075 1.5886 0.5687 0.8650 51.6512 0.2156 'International Tables Vol C 4.2.6.8 and 6.1.1.4'
H 0.0000 0.0000 0.4930 10.5109 0.3229 26.1257 0.1402 3.1424 0.0408 57.7998 0.0030 'International Tables Vol C 4.2.6.8 and 6.1.1.4'
N 0.0061 0.0033 12.2126 0.0057 3.1322 9.8933 2.0125 28.9975 1.1663 0.5826 -11.5290 'International Tables Vol C 4.2.6.8 and 6.1.1.4'
O 0.0106 0.0060 3.0485 13.2771 2.2868 5.7011 1.5463 0.3239 0.8670 32.9089 0.2508 'International Tables Vol C 4.2.6.8 and 6.1.1.4'

loop_
_geom_angle_atom_site_label_1
_geom_angle_atom_site_label_2
_geom_angle_atom_site_label_3
_geom_angle
_geom_angle_publ_flag
O1 C2 N3 123.7(5) yes
O1 C2 N12 122.0(5) yes
N3 C2 N12 114.3(5) yes
C2 N3 C4 121.7(5) yes
C2 N3 H31 119.7 no
C4 N3 H31 113.6 no
N3 C4 C5 110.7(4) yes
N3 C4 C11 110.0(5) yes
C5 C4 C11 110.8(4) yes
N3 C4 H41 108.6 no
C5 C4 H41 108.6 no
C11 C4 H41 108.1 no
C4 C5 C6 113.0(4) yes
C4 C5 H51 110.2 no
C6 C5 H51 107.6 no
C4 C5 H52 109.5 no
C6 C5 H52 107.9 no
H51 C5 H52 108.7 no
C5 C6 C7 111.9(5) yes
C5 C6 H61 108.7 no
C7 C6 H61 110.2 no
C5 C6 H62 108.2 no
C7 C6 H62 109.0 no
H61 C6 H62 108.7 no
C6 C7 C8 112.8(5) yes
C6 C7 H71 108.5 no
C8 C7 H71 108.0 no
C6 C7 H72 109.4 no
C8 C7 H72 108.7 no
H71 C7 H72 109.3 no
C7 C8 C9 112.8(5) yes
C7 C8 H81 109.6 no
C9 C8 H81 109.4 no
C7 C8 H82 108.9 no
C9 C8 H82 108.0 no
H81 C8 H82 108.0 no
C8 C9 C10 113.8(6) yes
C8 C9 H91 107.6 no
C10 C9 H91 108.4 no
C8 C9 H92 109.2 no
C10 C9 H92 109.3 no
H91 C9 H92 108.4 no
C9 C10 H101 111.0 no
C9 C10 H102 110.1 no
H101 C10 H102 108.2 no
C9 C10 H103 109.7 no
H101 C10 H103 109.8 no
H102 C10 H103 108.0 no
C4 C11 H111 110.8 no
C4 C11 H112 108.7 no
H111 C11 H112 110.3 no
C4 C11 H113 109.2 no
H111 C11 H113 110.2 no
H112 C11 H113 107.6 no
C2 N12 C13 120.5(5) yes
C2 N12 H121 121.6 no
C13 N12 H121 116.7 no
N12 C13 C14 109.8(6) yes
N12 C13 H131 109.9 no
C14 C13 H131 110.1 no
N12 C13 H132 110.8 no
C14 C13 H132 107.9 no
H131 C13 H132 108.3 no
C13 C14 C15 110.2(7) yes
C13 C14 H141 107.2 no
C15 C14 H141 109.6 no
C13 C14 H142 110.2 no
C15 C14 H142 111.4 no
H141 C14 H142 108.2 no
C14 C15 N16 124.0(6) yes
C14 C15 C19 126.1(8) yes
N16 C15 C19 109.5(7) yes
C15 N16 C17 106.9(6) yes
N16 C17 N18 113.1(7) yes
N16 C17 H171 124.7 no
N18 C17 H171 122.1 no
C17 N18 C19 107.7(5) yes
C17 N18 H181 125.9 no
C19 N18 H181 126.4 no
N18 C19 C15 102.0(8) yes
N18 C19 H191 130.1 no
C15 C19 H191 127.9 no
O20 C21 N22 122.8(5) yes
O20 C21 N31 123.8(5) yes
N22 C21 N31 113.3(6) yes
C21 N22 C23 122.9(5) yes
C21 N22 H221 121.4 no
C23 N22 H221 112.8 no
N22 C23 C24 109.5(5) yes
N22 C23 C25 110.8(4) yes
C24 C23 C25 111.1(5) yes
N22 C23 H231 108.9 no
C24 C23 H231 108.6 no
C25 C23 H231 107.9 no
C23 C24 H241 109.7 no
C23 C24 H242 109.6 no
H241 C24 H242 110.0 no
C23 C24 H243 108.3 no
H241 C24 H243 110.0 no
H242 C24 H243 109.2 no
C23 C25 C26 113.4(5) yes
C23 C25 H251 109.9 no
C26 C25 H251 107.7 no
C23 C25 H252 109.1 no
C26 C25 H252 107.5 no
H251 C25 H252 109.2 no
C25 C26 C27 111.8(5) yes
C25 C26 H261 108.5 no
C27 C26 H261 110.7 no
C25 C26 H262 108.2 no
C27 C26 H262 109.1 no
H261 C26 H262 108.4 no
C26 C27 C28 112.4(5) yes
C26 C27 H271 108.7 no
C28 C27 H271 108.1 no
C26 C27 H272 110.0 no
C28 C27 H272 109.2 no
H271 C27 H272 108.4 no
C27 C28 C29 112.3(5) yes
C27 C28 H281 109.6 no
C29 C28 H281 109.7 no
C27 C28 H282 108.3 no
C29 C28 H282 109.0 no
H281 C28 H282 107.9 no
C28 C29 C30 113.1(6) yes
C28 C29 H291 108.8 no
C30 C29 H291 108.4 no
C28 C29 H292 109.7 no
C30 C29 H292 108.8 no
H291 C29 H292 107.9 no
C29 C30 H301 110.7 no
C29 C30 H302 110.0 no
H301 C30 H302 107.7 no
C29 C30 H303 110.1 no
H301 C30 H303 109.2 no
H302 C30 H303 109.0 no
C21 N31 C32 121.6(6) yes
C21 N31 H311 121.6 no
C32 N31 H311 111.7 no
N31 C32 C33 112.5(6) yes
N31 C32 H321 108.5 no
C33 C32 H321 108.4 no
N31 C32 H322 108.9 no
C33 C32 H322 109.5 no
H321 C32 H322 109.0 no
C32 C33 C34 111.1(6) yes
C32 C33 H331 110.5 no
C34 C33 H331 109.1 no
C32 C33 H332 109.0 no
C34 C33 H332 109.4 no
H331 C33 H332 107.7 no
C33 C34 N35 125.5(7) yes
C33 C34 C38 125.4(8) yes
N35 C34 C38 108.8(6) yes
C34 N35 C36 109.4(6) yes
N35 C36 N37 109.0(6) yes
N35 C36 H361 125.4 no
N37 C36 H361 125.6 no
C36 N37 C38 109.8(6) yes
C36 N37 H371 124.6 no
C38 N37 H371 125.7 no
C34 C38 N37 102.9(7) yes
C34 C38 H381 129.1 no
N37 C38 H381 128.0 no
H392 O39 H391 84.9 no
H401 O40 H402 109.1 no

loop_
_geom_bond_atom_site_label_1
_geom_bond_atom_site_label_2
_geom_bond_distance
_geom_bond_publ_flag
O1 C2 1.238(9) yes
C2 N3 1.358(7) yes
C2 N12 1.357(7) yes
N3 C4 1.471(7) yes
N3 H31 0.880 no
C4 C5 1.550(7) yes
C4 C11 1.529(7) yes
C4 H41 0.956 no
C5 C6 1.526(6) yes
C5 H51 0.951 no
C5 H52 0.957 no
C6 C7 1.534(8) yes
C6 H61 0.953 no
C6 H62 0.957 no
C7 C8 1.524(7) yes
C7 H71 0.947 no
C7 H72 0.954 no
C8 C9 1.525(9) yes
C8 H81 0.961 no
C8 H82 0.956 no
C9 C10 1.524(9) yes
C9 H91 0.959 no
C9 H92 0.954 no
C10 H101 0.947 no
C10 H102 0.968 no
C10 H103 0.950 no
C11 H111 0.930 no
C11 H112 0.960 no
C11 H113 0.962 no
N12 C13 1.467(7) yes
N12 H121 0.958 no
C13 C14 1.485(11) yes
C13 H131 0.962 no
C13 H132 0.951 no
C14 C15 1.513(9) yes
C14 H141 0.968 no
C14 H142 0.947 no
C15 N16 1.339(12) yes
C15 C19 1.378(8) yes
N16 C17 1.301(7) yes
C17 N18 1.260(10) yes
C17 H171 0.956 no
N18 C19 1.440(13) yes
N18 H181 0.950 no
C19 H191 0.981 no
O20 C21 1.239(9) yes
C21 N22 1.350(7) yes
C21 N31 1.349(7) yes
N22 C23 1.467(7) yes
N22 H221 0.868 no
C23 C24 1.542(7) yes
C23 C25 1.535(7) yes
C23 H231 0.949 no
C24 H241 0.942 no
C24 H242 0.952 no
C24 H243 0.952 no
C25 C26 1.529(6) yes
C25 H251 0.946 no
C25 H252 0.957 no
C26 C27 1.538(8) yes
C26 H261 0.949 no
C26 H262 0.964 no
C27 C28 1.526(7) yes
C27 H271 0.956 no
C27 H272 0.956 no
C28 C29 1.529(9) yes
C28 H281 0.958 no
C28 H282 0.961 no
C29 C30 1.540(9) yes
C29 H291 0.963 no
C29 H292 0.956 no
C30 H301 0.959 no
C30 H302 0.962 no
C30 H303 0.944 no
N31 C32 1.473(8) yes
N31 H311 0.701 no
C32 C33 1.501(8) yes
C32 H321 0.948 no
C32 H322 0.958 no
C33 C34 1.526(9) yes
C33 H331 0.959 no
C33 H332 0.963 no
C34 N35 1.257(10) yes
C34 C38 1.436(11) yes
N35 C36 1.329(9) yes
C36 N37 1.308(10) yes
C36 H361 0.962 no
N37 C38 1.338(10) yes
N37 H371 0.950 no
C38 H381 0.967 no
O39 H392 0.850 no
O39 H391 0.850 no
O40 H401 0.850 no
O40 H402 0.850 no

loop_
_geom_hbond_atom_site_label_D
_geom_hbond_atom_site_label_H
_geom_hbond_atom_site_label_A
_geom_hbond_site_symmetry_A
_geom_hbond_angle_DHA
_geom_hbond_distance_DH
_geom_hbond_distance_HA
_geom_hbond_distance_DA
_geom_hbond_publ_flag
N22 H221 O20 1_545 148.01(17) 0.868 2.068 2.841(10) yes
N3 H31 O1 1_545 149.14(17) 0.880 2.052 2.844(10) yes
N31 H311 O20 1_545 134.24(17) 0.701 2.303 2.837(10) yes
N12 H121 O1 1_545 143.56(19) 0.958 2.028 2.856(10) yes
N37 H371 O40 2_655 167.8(3) 0.950 1.966 2.901(10) yes
N18 H181 O39 1_655 157.0(3) 0.950 1.899 2.799(10) yes
O40 H401 N16 2_655 179.4(3) 0.850 1.946 2.796(10) yes
O39 H392 O40 . 179.7(3) 0.850 1.933 2.783(10) yes
O40 H402 O39 1_565 179.8(3) 0.850 2.033 2.883(10) yes
O39 H391 N35 . 179.8(3) 0.850 1.944 2.794(10) yes
